data_4348648
loop_
_publ_author_name
'Paul, Ganesh Chandra'
'Banerjee, Sridhar'
'Mukherjee, Chandan'

_publ_section_title
;
 Dioxygen Reactivity of an Iron Complex of 2-Aminophenol-Appended Ligand:
 Crystallographic Evidence of the Aromatic Ring Cleavage Product of the
 2-Aminophenol Unit.
;
_journal_issue 2
_journal_name_full 'Inorganic chemistry'
_journal_page_first 729
_journal_page_last 736
_journal_paper_doi 10.1021/acs.inorgchem.6b01474
_journal_volume 56
_journal_year 2017
_chemical_compound_source Synthesis
_chemical_formula_moiety 'C66 H74 Fe2 N8 O7, 2(Cl O4), 2(C2 H3 N)'
_chemical_formula_sum 'C70 H80 Cl2 Fe2 N10 O15'
_chemical_formula_weight 1484.04
_chemical_name_systematic Unk
_space_group_IT_number 14
_space_group_name_Hall '-P 2ybc'
_space_group_name_H-M_alt 'P 1 21/c 1'
_symmetry_cell_setting monoclinic
_symmetry_Int_Tables_number 14
_symmetry_space_group_name_H-M 'P 1 21/c 1'
_atom_sites_solution_hydrogens geom
_atom_sites_solution_primary direct
_atom_sites_solution_secondary difmap
_audit_creation_method SHELXL-97
_cell_angle_alpha 90.00
_cell_angle_beta 93.079(2)
_cell_angle_gamma 90.00
_cell_formula_units_Z 2
_cell_length_a 15.2994(3)
_cell_length_b 13.1099(3)
_cell_length_c 18.3192(4)
_cell_measurement_reflns_used 17084
_cell_measurement_temperature 296(2)
_cell_measurement_theta_max 25.10
_cell_measurement_theta_min 2.97
_cell_volume 3669.04(14)
_computing_cell_refinement 'CrysAlisPro, Agilent Technologies'
_computing_data_collection 'CrysAlisPro, Agilent Technologies'
_computing_data_reduction 'CrysAlisPro, Agilent Technologies'
_computing_molecular_graphics 'Bruker SHELXTL'
_computing_publication_material 'Bruker SHELXTL'
_computing_structure_refinement 'SHELXL-97 (Sheldrick, 1997)'
_computing_structure_solution 'SHELXS-97 (Sheldrick, 1990)'
_diffrn_ambient_temperature 296(2)
_diffrn_measured_fraction_theta_full 0.998
_diffrn_measured_fraction_theta_max 0.998
_diffrn_measurement_device_type 'SuperNova, Single source at offset), Eos'
_diffrn_measurement_method 'phi and omega scans'
_diffrn_radiation_monochromator mirror
_diffrn_radiation_probe x-ray
_diffrn_radiation_type MoK\a
_diffrn_radiation_wavelength 0.71073
_diffrn_reflns_av_R_equivalents 0.0269
_diffrn_reflns_av_sigmaI/netI 0.0362
_diffrn_reflns_limit_h_max 18
_diffrn_reflns_limit_h_min -15
_diffrn_reflns_limit_k_max 15
_diffrn_reflns_limit_k_min -10
_diffrn_reflns_limit_l_max 21
_diffrn_reflns_limit_l_min -15
_diffrn_reflns_number 15297
_diffrn_reflns_theta_full 25.10
_diffrn_reflns_theta_max 25.10
_diffrn_reflns_theta_min 2.97
_diffrn_source 'SuperNova (Mo) X-ray Source'
_exptl_absorpt_coefficient_mu 0.538
_exptl_absorpt_correction_T_max 0.973
_exptl_absorpt_correction_T_min 0.908
_exptl_absorpt_correction_type multi-scan
_exptl_crystal_colour BROWN
_exptl_crystal_density_diffrn 1.343
_exptl_crystal_density_method 'not measured'
_exptl_crystal_description NEEDLE
_exptl_crystal_F_000 1552
_exptl_crystal_recrystallization_method acetonitrile
_exptl_crystal_size_max 0.20
_exptl_crystal_size_mid 0.15
_exptl_crystal_size_min 0.05
_refine_diff_density_max 0.456
_refine_diff_density_min -0.566
_refine_diff_density_rms 0.047
_refine_ls_extinction_method none
_refine_ls_goodness_of_fit_ref 1.049
_refine_ls_hydrogen_treatment mixed
_refine_ls_matrix_type full
_refine_ls_number_parameters 464
_refine_ls_number_reflns 6526
_refine_ls_number_restraints 0
_refine_ls_restrained_S_all 1.049
_refine_ls_R_factor_all 0.0595
_refine_ls_R_factor_gt 0.0458
_refine_ls_shift/su_max 0.001
_refine_ls_shift/su_mean 0.000
_refine_ls_structure_factor_coef Fsqd
_refine_ls_weighting_details 'calc w=1/[\s^2^(Fo^2^)+(0.0444P)^2^+2.9379P] where P=(Fo^2^+2Fc^2^)/3'
_refine_ls_weighting_scheme calc
_refine_ls_wR_factor_gt 0.1091
_refine_ls_wR_factor_ref 0.1178
_reflns_number_gt 5274
_reflns_number_total 6526
_reflns_threshold_expression >2sigma(I)
_cod_data_source_file ic6b01474_si_002.cif
_cod_data_source_block gcp_318_fe4
_cod_original_cell_volume 3669.04(13)
_cod_original_sg_symbol_H-M 'P 21/c'
_cod_database_code 4348648

loop_
_symmetry_equiv_pos_as_xyz
'x, y, z'
'-x, y+1/2, -z+1/2'
'-x, -y, -z'
'x, -y-1/2, z-1/2'

loop_
_atom_site_label
_atom_site_type_symbol
_atom_site_fract_x
_atom_site_fract_y
_atom_site_fract_z
_atom_site_U_iso_or_equiv
_atom_site_adp_type
_atom_site_occupancy
_atom_site_symmetry_multiplicity
_atom_site_calc_flag
_atom_site_refinement_flags
Fe1 Fe 0.40626(2) 0.07538(3) 0.516003(19) 0.03239(12) Uani 1 1 d .
Cl2 Cl 0.16125(6) 0.75089(7) 0.69687(8) 0.0902(4) Uani 1 1 d .
O4 O 0.5000 0.0000 0.5000 0.0429(6) Uani 1 2 d S
O3 O 0.46125(11) 0.20877(14) 0.53835(11) 0.0453(5) Uani 1 1 d .
O1 O 0.18011(11) 0.32568(13) 0.58583(10) 0.0392(4) Uani 1 1 d .
O2 O 0.43973(13) 0.34367(17) 0.60968(12) 0.0602(6) Uani 1 1 d .
N1 N 0.29310(13) 0.18184(16) 0.52090(11) 0.0333(5) Uani 1 1 d .
N3 N 0.31206(15) -0.04962(17) 0.51730(13) 0.0409(5) Uani 1 1 d .
N4 N 0.41055(16) 0.0290(2) 0.62893(13) 0.0516(7) Uani 1 1 d .
N2 N 0.36001(14) 0.06844(17) 0.40378(12) 0.0392(5) Uani 1 1 d .
C16 C 0.20873(16) 0.1584(2) 0.48677(14) 0.0346(6) Uani 1 1 d .
C3 C 0.25469(16) 0.4586(2) 0.54151(14) 0.0367(6) Uani 1 1 d .
C2 C 0.25761(16) 0.3566(2) 0.55677(14) 0.0351(6) Uani 1 1 d .
C17 C 0.16436(18) 0.2268(2) 0.44000(15) 0.0446(7) Uani 1 1 d .
H17 H 0.1867 0.2920 0.4335 0.054 Uiso 1 1 calc R
C14 C 0.31599(16) 0.2713(2) 0.54440(13) 0.0344(6) Uani 1 1 d .
C5 C 0.12863(17) 0.4104(2) 0.59001(15) 0.0392(6) Uani 1 1 d .
C23 C 0.3509(2) -0.1228(2) 0.57197(19) 0.0582(9) Uani 1 1 d .
H23A H 0.3982 -0.1599 0.5509 0.070 Uiso 1 1 calc R
H23B H 0.3068 -0.1718 0.5850 0.070 Uiso 1 1 calc R
C15 C 0.41359(17) 0.2786(2) 0.56664(15) 0.0410(6) Uani 1 1 d .
C18 C 0.0873(2) 0.1978(3) 0.40328(17) 0.0547(8) Uani 1 1 d .
H18 H 0.0576 0.2438 0.3722 0.066 Uiso 1 1 calc R
C10 C 0.04244(18) 0.3954(2) 0.62415(17) 0.0488(7) Uani 1 1 d .
C6 C 0.31928(18) 0.5277(2) 0.50564(17) 0.0470(7) Uani 1 1 d .
C21 C 0.17753(17) 0.0593(2) 0.49414(15) 0.0399(6) Uani 1 1 d .
C4 C 0.17078(17) 0.4912(2) 0.56406(15) 0.0414(6) Uani 1 1 d .
H4 H 0.1492 0.5575 0.5612 0.050 Uiso 1 1 calc R
C33 C 0.3418(3) 0.1288(4) 0.2816(2) 0.0816(13) Uani 1 1 d .
H33 H 0.3525 0.1786 0.2471 0.098 Uiso 1 1 calc R
C9 C 0.2686(2) 0.6095(3) 0.4605(2) 0.0777(12) Uani 1 1 d .
H9A H 0.2316 0.5771 0.4234 0.117 Uiso 1 1 calc R
H9B H 0.3093 0.6538 0.4380 0.117 Uiso 1 1 calc R
H9C H 0.2333 0.6487 0.4920 0.117 Uiso 1 1 calc R
C34 C 0.3728(2) 0.1398(3) 0.35323(17) 0.0557(8) Uani 1 1 d .
H34 H 0.4036 0.1987 0.3668 0.067 Uiso 1 1 calc R
C32 C 0.2953(3) 0.0440(5) 0.2623(2) 0.0913(15) Uani 1 1 d .
H32 H 0.2737 0.0355 0.2143 0.110 Uiso 1 1 calc R
C24 C 0.3849(2) -0.0679(3) 0.63895(17) 0.0574(9) Uani 1 1 d .
C28 C 0.3061(2) -0.0943(2) 0.44255(18) 0.0554(8) Uani 1 1 d .
H28A H 0.2504 -0.1290 0.4348 0.067 Uiso 1 1 calc R
H28B H 0.3522 -0.1444 0.4384 0.067 Uiso 1 1 calc R
C7 C 0.3774(2) 0.4698(3) 0.45396(19) 0.0629(9) Uani 1 1 d .
H7A H 0.4139 0.4226 0.4816 0.094 Uiso 1 1 calc R
H7B H 0.4135 0.5174 0.4295 0.094 Uiso 1 1 calc R
H7C H 0.3413 0.4332 0.4184 0.094 Uiso 1 1 calc R
C30 C 0.31417(19) -0.0147(2) 0.38465(16) 0.0476(7) Uani 1 1 d .
C13 C -0.0127(2) 0.4923(3) 0.6133(2) 0.0684(10) Uani 1 1 d .
H13A H 0.0182 0.5491 0.6356 0.103 Uiso 1 1 calc R
H13B H -0.0675 0.4835 0.6357 0.103 Uiso 1 1 calc R
H13C H -0.0232 0.5051 0.5620 0.103 Uiso 1 1 calc R
C19 C 0.0543(2) 0.1024(3) 0.41216(19) 0.0618(9) Uani 1 1 d .
H19 H 0.0013 0.0842 0.3885 0.074 Uiso 1 1 calc R
C22 C 0.22454(18) -0.0177(2) 0.54276(17) 0.0476(7) Uani 1 1 d .
H22A H 0.2327 0.0109 0.5915 0.057 Uiso 1 1 calc R
H22B H 0.1879 -0.0777 0.5460 0.057 Uiso 1 1 calc R
C20 C 0.09924(19) 0.0329(3) 0.45611(19) 0.0559(8) Uani 1 1 d .
H20 H 0.0771 -0.0327 0.4606 0.067 Uiso 1 1 calc R
C8 C 0.3773(2) 0.5812(3) 0.5655(2) 0.0656(10) Uani 1 1 d .
H8A H 0.3411 0.6181 0.5975 0.098 Uiso 1 1 calc R
H8B H 0.4164 0.6277 0.5431 0.098 Uiso 1 1 calc R
H8C H 0.4108 0.5310 0.5930 0.098 Uiso 1 1 calc R
C12 C 0.0605(2) 0.3763(3) 0.70634(18) 0.0681(10) Uani 1 1 d .
H12A H 0.0983 0.3183 0.7133 0.102 Uiso 1 1 calc R
H12B H 0.0063 0.3634 0.7287 0.102 Uiso 1 1 calc R
H12C H 0.0881 0.4353 0.7284 0.102 Uiso 1 1 calc R
C11 C -0.0066(2) 0.3050(3) 0.5879(2) 0.0729(10) Uani 1 1 d .
H11A H -0.0174 0.3187 0.5367 0.109 Uiso 1 1 calc R
H11B H -0.0613 0.2954 0.6103 0.109 Uiso 1 1 calc R
H11C H 0.0282 0.2444 0.5940 0.109 Uiso 1 1 calc R
C31 C 0.2803(3) -0.0287(4) 0.3134(2) 0.0761(11) Uani 1 1 d .
H31 H 0.2479 -0.0867 0.3008 0.091 Uiso 1 1 calc R
C27 C 0.4483(2) 0.0806(3) 0.68589(17) 0.0707(11) Uani 1 1 d .
H27 H 0.4663 0.1476 0.6793 0.085 Uiso 1 1 calc R
C25 C 0.3946(2) -0.1148(4) 0.7065(2) 0.0849(13) Uani 1 1 d .
H25 H 0.3746 -0.1810 0.7129 0.102 Uiso 1 1 calc R
C26 C 0.4339(3) -0.0627(5) 0.7634(2) 0.108(2) Uani 1 1 d .
H26 H 0.4426 -0.0940 0.8088 0.130 Uiso 1 1 calc R
C29 C 0.4607(3) 0.0356(5) 0.7539(2) 0.1010(17) Uani 1 1 d .
H29 H 0.4870 0.0719 0.7928 0.121 Uiso 1 1 calc R
C35 C 0.8953(4) 0.5847(4) 0.7897(3) 0.1173(18) Uani 1 1 d .
H35A H 0.9413 0.6164 0.7642 0.176 Uiso 1 1 calc R
H35B H 0.9019 0.5119 0.7881 0.176 Uiso 1 1 calc R
H35C H 0.8983 0.6071 0.8397 0.176 Uiso 1 1 calc R
C36 C 0.8144(5) 0.6120(5) 0.7565(5) 0.144(3) Uani 1 1 d .
N5 N 0.7510(5) 0.6367(6) 0.7336(7) 0.284(6) Uani 1 1 d .
O6 O 0.2380(2) 0.7028(3) 0.6866(2) 0.1201(12) Uani 1 1 d .
O5 O 0.0957(2) 0.6899(3) 0.7216(2) 0.1300(14) Uani 1 1 d .
O8B O 0.1347(4) 0.7485(5) 0.6083(3) 0.104(2) Uani 0.50 1 d P
O7 O 0.1510(3) 0.8486(3) 0.6934(3) 0.180(2) Uani 1 1 d .
O8A O 0.1954(7) 0.7845(10) 0.7781(5) 0.188(4) Uani 0.50 1 d P

loop_
_atom_site_aniso_label
_atom_site_aniso_U_11
_atom_site_aniso_U_22
_atom_site_aniso_U_33
_atom_site_aniso_U_23
_atom_site_aniso_U_13
_atom_site_aniso_U_12
Fe1 0.0299(2) 0.0359(2) 0.0311(2) -0.00341(16) -0.00090(14) 0.00651(15)
Cl2 0.0564(5) 0.0516(5) 0.1655(12) 0.0212(6) 0.0326(7) 0.0131(4)
O4 0.0393(15) 0.0493(16) 0.0402(15) -0.0030(12) 0.0015(12) 0.0144(12)
O3 0.0284(9) 0.0440(11) 0.0629(13) -0.0143(10) -0.0024(9) 0.0037(8)
O1 0.0337(10) 0.0404(10) 0.0439(10) -0.0017(8) 0.0066(8) 0.0022(8)
O2 0.0497(12) 0.0574(13) 0.0709(14) -0.0288(12) -0.0215(11) 0.0080(10)
N1 0.0282(11) 0.0379(12) 0.0333(11) -0.0048(9) -0.0030(9) 0.0028(9)
N3 0.0405(12) 0.0357(12) 0.0466(13) 0.0047(10) 0.0023(10) 0.0039(10)
N4 0.0467(14) 0.0746(19) 0.0333(13) 0.0014(13) -0.0003(11) 0.0185(13)
N2 0.0405(12) 0.0442(13) 0.0327(12) -0.0007(10) -0.0016(10) 0.0087(11)
C16 0.0280(13) 0.0410(15) 0.0347(14) -0.0057(11) 0.0004(11) 0.0042(11)
C3 0.0307(13) 0.0389(15) 0.0403(15) -0.0059(12) -0.0004(11) 0.0028(11)
C2 0.0278(13) 0.0404(15) 0.0373(14) -0.0064(12) 0.0015(11) 0.0020(11)
C17 0.0410(15) 0.0444(16) 0.0471(16) -0.0016(13) -0.0093(13) 0.0061(13)
C14 0.0324(13) 0.0383(15) 0.0323(13) -0.0043(11) -0.0012(11) 0.0046(11)
C5 0.0315(13) 0.0466(16) 0.0395(15) -0.0064(13) 0.0024(11) 0.0089(12)
C23 0.0570(19) 0.0478(18) 0.070(2) 0.0248(17) 0.0094(17) 0.0143(15)
C15 0.0346(14) 0.0396(15) 0.0480(16) -0.0077(13) -0.0054(12) 0.0047(12)
C18 0.0441(17) 0.066(2) 0.0522(18) -0.0015(16) -0.0135(14) 0.0081(16)
C10 0.0319(14) 0.064(2) 0.0507(17) -0.0041(15) 0.0080(13) 0.0014(13)
C6 0.0350(15) 0.0440(16) 0.0625(19) 0.0018(14) 0.0079(14) 0.0018(13)
C21 0.0304(14) 0.0461(16) 0.0434(15) -0.0006(13) 0.0023(12) 0.0002(12)
C4 0.0348(14) 0.0396(15) 0.0499(16) -0.0015(13) 0.0031(12) 0.0094(12)
C33 0.075(3) 0.128(4) 0.043(2) 0.025(2) 0.0086(19) 0.026(3)
C9 0.060(2) 0.066(2) 0.108(3) 0.036(2) 0.011(2) 0.0018(18)
C34 0.0541(18) 0.068(2) 0.0462(18) 0.0134(16) 0.0075(15) 0.0118(16)
C32 0.079(3) 0.158(5) 0.035(2) -0.007(3) -0.0132(19) 0.025(3)
C24 0.0469(18) 0.076(2) 0.0500(19) 0.0229(17) 0.0090(15) 0.0250(17)
C28 0.0596(19) 0.0398(17) 0.066(2) -0.0140(15) -0.0017(16) -0.0014(14)
C7 0.058(2) 0.070(2) 0.063(2) -0.0005(18) 0.0213(17) -0.0029(17)
C30 0.0449(16) 0.0536(18) 0.0437(16) -0.0144(14) -0.0034(13) 0.0102(14)
C13 0.0398(17) 0.092(3) 0.075(2) 0.000(2) 0.0127(17) 0.0187(18)
C19 0.0377(16) 0.080(3) 0.066(2) -0.0071(19) -0.0159(15) -0.0041(17)
C22 0.0376(15) 0.0491(18) 0.0566(18) 0.0102(14) 0.0063(13) -0.0014(13)
C20 0.0395(16) 0.0548(19) 0.073(2) -0.0021(17) -0.0004(15) -0.0105(15)
C8 0.0490(19) 0.056(2) 0.092(3) -0.0159(19) 0.0110(18) -0.0106(16)
C12 0.054(2) 0.096(3) 0.055(2) 0.0066(19) 0.0154(16) 0.0014(19)
C11 0.050(2) 0.087(3) 0.083(3) -0.011(2) 0.0121(18) -0.0145(19)
C31 0.071(2) 0.102(3) 0.053(2) -0.030(2) -0.0150(18) 0.003(2)
C27 0.067(2) 0.103(3) 0.0409(18) -0.0111(19) -0.0088(16) 0.024(2)
C25 0.064(2) 0.127(4) 0.065(3) 0.048(3) 0.009(2) 0.029(2)
C26 0.091(3) 0.181(6) 0.052(3) 0.042(3) 0.003(2) 0.062(4)
C29 0.092(3) 0.173(5) 0.037(2) -0.008(3) -0.011(2) 0.046(4)
C35 0.147(5) 0.082(3) 0.126(5) 0.000(3) 0.031(4) 0.002(3)
C36 0.113(5) 0.082(4) 0.237(8) 0.038(5) 0.015(6) -0.015(4)
N5 0.129(6) 0.137(6) 0.579(19) 0.104(8) -0.037(9) -0.022(5)
O6 0.095(2) 0.106(2) 0.164(3) 0.030(2) 0.052(2) 0.037(2)
O5 0.114(3) 0.104(3) 0.178(4) 0.007(2) 0.065(3) -0.029(2)
O8B 0.118(5) 0.104(5) 0.089(4) 0.039(4) -0.011(4) 0.013(4)
O7 0.177(4) 0.077(3) 0.293(7) 0.043(3) 0.082(4) 0.034(3)
O8A 0.190(9) 0.274(13) 0.097(6) -0.074(7) -0.015(6) -0.036(9)

loop_
_atom_type_symbol
_atom_type_description
_atom_type_scat_dispersion_real
_atom_type_scat_dispersion_imag
_atom_type_scat_source
C C 0.0033 0.0016 'International Tables Vol C Tables 4.2.6.8 and 6.1.1.4'
H H 0.0000 0.0000 'International Tables Vol C Tables 4.2.6.8 and 6.1.1.4'
Fe Fe 0.3463 0.8444 'International Tables Vol C Tables 4.2.6.8 and 6.1.1.4'
N N 0.0061 0.0033 'International Tables Vol C Tables 4.2.6.8 and 6.1.1.4'
O O 0.0106 0.0060 'International Tables Vol C Tables 4.2.6.8 and 6.1.1.4'
Cl Cl 0.1484 0.1585 'International Tables Vol C Tables 4.2.6.8 and 6.1.1.4'

loop_
_geom_angle_atom_site_label_1
_geom_angle_atom_site_label_2
_geom_angle_atom_site_label_3
_geom_angle
_geom_angle_site_symmetry_1
O4 Fe1 O3 100.83(5) .
O4 Fe1 N2 92.63(6) .
O3 Fe1 N2 110.62(9) .
O4 Fe1 N4 91.04(6) .
O3 Fe1 N4 93.46(10) .
N2 Fe1 N4 154.45(10) .
O4 Fe1 N3 97.08(6) .
O3 Fe1 N3 159.54(8) .
N2 Fe1 N3 78.12(9) .
N4 Fe1 N3 76.33(10) .
O4 Fe1 N1 171.54(6) .
O3 Fe1 N1 76.13(7) .
N2 Fe1 N1 81.25(8) .
N4 Fe1 N1 97.00(8) .
N3 Fe1 N1 87.42(8) .
O7 Cl2 O6 124.0(3) .
O7 Cl2 O5 120.2(3) .
O6 Cl2 O5 115.3(2) .
O7 Cl2 O8A 78.9(5) .
O6 Cl2 O8A 90.8(4) .
O5 Cl2 O8A 93.5(4) .
O7 Cl2 O8B 87.0(4) .
O6 Cl2 O8B 91.4(3) .
O5 Cl2 O8B 99.6(3) .
O8A Cl2 O8B 164.3(5) .
Fe1 O4 Fe1 180.00(2) 3_656
C15 O3 Fe1 117.80(17) .
C5 O1 C2 107.0(2) .
C14 N1 C16 124.1(2) .
C14 N1 Fe1 112.62(16) .
C16 N1 Fe1 121.98(16) .
C23 N3 C28 111.6(2) .
C23 N3 C22 107.5(2) .
C28 N3 C22 112.6(2) .
C23 N3 Fe1 104.57(18) .
C28 N3 Fe1 107.06(17) .
C22 N3 Fe1 113.22(17) .
C24 N4 C27 119.0(3) .
C24 N4 Fe1 113.8(2) .
C27 N4 Fe1 126.3(3) .
C30 N2 C34 119.0(3) .
C30 N2 Fe1 115.44(19) .
C34 N2 Fe1 125.6(2) .
C17 C16 C21 120.2(2) .
C17 C16 N1 121.8(2) .
C21 C16 N1 117.5(2) .
C2 C3 C4 104.6(2) .
C2 C3 C6 131.2(2) .
C4 C3 C6 124.1(2) .
C3 C2 O1 110.2(2) .
C3 C2 C14 137.1(2) .
O1 C2 C14 112.3(2) .
C18 C17 C16 119.9(3) .
N1 C14 C2 126.3(2) .
N1 C14 C15 112.9(2) .
C2 C14 C15 120.5(2) .
C4 C5 O1 109.4(2) .
C4 C5 C10 134.5(3) .
O1 C5 C10 116.0(2) .
N3 C23 C24 110.6(3) .
O2 C15 O3 125.7(2) .
O2 C15 C14 120.0(2) .
O3 C15 C14 114.3(2) .
C19 C18 C17 120.5(3) .
C5 C10 C13 109.1(3) .
C5 C10 C11 109.9(2) .
C13 C10 C11 109.3(3) .
C5 C10 C12 108.3(2) .
C13 C10 C12 109.3(3) .
C11 C10 C12 110.9(3) .
C3 C6 C7 112.6(2) .
C3 C6 C9 109.2(2) .
C7 C6 C9 107.8(3) .
C3 C6 C8 109.1(3) .
C7 C6 C8 109.4(3) .
C9 C6 C8 108.7(3) .
C16 C21 C20 118.2(3) .
C16 C21 C22 121.8(2) .
C20 C21 C22 120.0(3) .
C5 C4 C3 108.8(2) .
C32 C33 C34 118.9(4) .
N2 C34 C33 121.9(4) .
C33 C32 C31 120.0(3) .
N4 C24 C25 121.6(4) .
N4 C24 C23 115.8(3) .
C25 C24 C23 122.5(4) .
N3 C28 C30 112.0(2) .
N2 C30 C31 121.2(3) .
N2 C30 C28 116.5(2) .
C31 C30 C28 122.2(3) .
C18 C19 C20 120.1(3) .
N3 C22 C21 114.2(2) .
C19 C20 C21 121.1(3) .
C32 C31 C30 119.0(4) .
N4 C27 C29 121.1(4) .
C26 C25 C24 119.0(5) .
C25 C26 C29 119.9(4) .
C26 C29 C27 119.3(5) .
N5 C36 C35 176.2(12) .

loop_
_geom_bond_atom_site_label_1
_geom_bond_atom_site_label_2
_geom_bond_distance
_geom_bond_site_symmetry_2
Fe1 O4 1.7789(3) .
Fe1 O3 1.9739(19) .
Fe1 N2 2.140(2) .
Fe1 N4 2.154(2) .
Fe1 N3 2.183(2) .
Fe1 N1 2.229(2) .
Cl2 O7 1.292(4) .
Cl2 O6 1.355(3) .
Cl2 O5 1.378(3) .
Cl2 O8A 1.613(7) .
Cl2 O8B 1.652(6) .
O4 Fe1 1.7789(3) 3_656
O3 C15 1.296(3) .
O1 C5 1.366(3) .
O1 C2 1.386(3) .
O2 C15 1.214(3) .
N1 C14 1.291(3) .
N1 C16 1.437(3) .
N3 C23 1.487(4) .
N3 C28 1.488(4) .
N3 C22 1.501(3) .
N4 C24 1.345(4) .
N4 C27 1.347(4) .
N2 C30 1.333(4) .
N2 C34 1.339(4) .
C16 C17 1.392(4) .
C16 C21 1.393(4) .
C3 C2 1.367(4) .
C3 C4 1.435(3) .
C3 C6 1.516(4) .
C2 C14 1.456(3) .
C17 C18 1.379(4) .
C14 C15 1.530(4) .
C5 C4 1.341(4) .
C5 C10 1.502(4) .
C23 C24 1.492(5) .
C18 C19 1.362(5) .
C10 C13 1.532(4) .
C10 C11 1.534(5) .
C10 C12 1.536(4) .
C6 C7 1.535(4) .
C6 C9 1.538(4) .
C6 C8 1.541(4) .
C21 C20 1.396(4) .
C21 C22 1.503(4) .
C33 C32 1.355(6) .
C33 C34 1.379(5) .
C32 C31 1.364(6) .
C24 C25 1.382(5) .
C28 C30 1.497(4) .
C30 C31 1.390(4) .
C19 C20 1.375(5) .
C27 C29 1.382(6) .
C25 C26 1.360(7) .
C26 C29 1.367(7) .
C35 C36 1.395(9) .
C36 N5 1.086(8) .
